data_4307886
loop_
_publ_author_name
'Jos\'e S\'anchez Costa'
'Kristian Lappalainen'
'Graham de Ruiter'
'Manuel Quesada'
'Jinkui Tang'
'Ilpo Mutikainen'
'Urho Turpeinen'
'C. Matthias Grunert'
'Philipp G\"utlich'
'Hanane Zhor Lazar'
'Jean-Fran\,cois L\'etard'
'Patrick Gamez'
'Jan Reedijk'

_publ_section_title
;
Remarkable Steric Effects and Influence of Monodentate Axial Ligands L on
the Spin-Crossover Properties of trans-[FeII(N4ligand)L] Complexes
;
_journal_name_full 'Inorganic Chemistry'
_journal_page_first 4079
_journal_page_last 4089
_journal_paper_doi 10.1021/ic0624017
_journal_volume 46
_journal_year 2007
_chemical_formula_moiety 'C20 H16 F6 Fe N6 O6 S2'
_chemical_formula_sum 'C20 H16 F6 Fe N6 O6 S2'
_chemical_formula_weight 670.36
_chemical_name_systematic
; 
 ? 
;
_space_group_IT_number 14
_symmetry_cell_setting monoclinic
_symmetry_space_group_name_Hall '-P 2yn'
_symmetry_space_group_name_H-M 'P 1 21/n 1'
_atom_sites_solution_hydrogens geom
_atom_sites_solution_primary direct
_atom_sites_solution_secondary difmap
_audit_creation_method SHELXL-97
_cell_angle_alpha 90.00
_cell_angle_beta 92.58(2)
_cell_angle_gamma 90.00
_cell_formula_units_Z 4
_cell_length_a 12.495(2)
_cell_length_b 14.370(3)
_cell_length_c 13.809(2)
_cell_measurement_reflns_used 256
_cell_measurement_temperature 173(2)
_cell_measurement_theta_max 17.45
_cell_measurement_theta_min 4.32
_cell_volume 2476.9(7)
_computing_cell_refinement 'COLLECT (Nonius, 2002)'
_computing_data_collection 'COLLECT (Nonius, 2002)'
_computing_data_reduction 'COLLECT (Nonius, 2002)'
_computing_molecular_graphics 'SHELXTL (Sheldrick, 1990)'
_computing_publication_material 'SHELXTL (Sheldrick, 1990)'
_computing_structure_refinement 'SHELXL97 (Sheldrick, 1997)'
_computing_structure_solution 'SHELXS97 (Sheldrick, 1990)'
_diffrn_ambient_temperature 173(2)
_diffrn_measured_fraction_theta_full 0.997
_diffrn_measured_fraction_theta_max 0.997
_diffrn_measurement_device_type KappaCCD
_diffrn_measurement_method omega-scan
_diffrn_radiation_monochromator graphite
_diffrn_radiation_source 'fine-focus sealed tube'
_diffrn_radiation_type MoK\a
_diffrn_radiation_wavelength 0.71073
_diffrn_reflns_av_R_equivalents 0.0710
_diffrn_reflns_av_sigmaI/netI 0.0394
_diffrn_reflns_limit_h_max 16
_diffrn_reflns_limit_h_min -16
_diffrn_reflns_limit_k_max 18
_diffrn_reflns_limit_k_min -18
_diffrn_reflns_limit_l_max 17
_diffrn_reflns_limit_l_min -17
_diffrn_reflns_number 39047
_diffrn_reflns_theta_full 27.54
_diffrn_reflns_theta_max 27.54
_diffrn_reflns_theta_min 2.58
_exptl_absorpt_coefficient_mu 0.875
_exptl_absorpt_correction_T_max 0.9176
_exptl_absorpt_correction_T_min 0.7794
_exptl_absorpt_correction_type multi-scan
_exptl_absorpt_process_details 'SADABS (Sheldrick, 1996)'
_exptl_crystal_colour yellow
_exptl_crystal_density_diffrn 1.798
_exptl_crystal_density_method 'not measured'
_exptl_crystal_description prism
_exptl_crystal_F_000 1352
_exptl_crystal_size_max 0.30
_exptl_crystal_size_mid 0.20
_exptl_crystal_size_min 0.10
_refine_diff_density_max 4.397
_refine_diff_density_min -0.874
_refine_diff_density_rms 0.148
_refine_ls_extinction_method none
_refine_ls_goodness_of_fit_ref 1.011
_refine_ls_hydrogen_treatment constr
_refine_ls_matrix_type full
_refine_ls_number_parameters 370
_refine_ls_number_reflns 5683
_refine_ls_number_restraints 0
_refine_ls_restrained_S_all 1.011
_refine_ls_R_factor_all 0.0904
_refine_ls_R_factor_gt 0.0723
_refine_ls_shift/su_max 0.000
_refine_ls_shift/su_mean 0.000
_refine_ls_structure_factor_coef Fsqd
_refine_ls_weighting_details 'calc w=1/[\s^2^(Fo^2^)+(0.1457P)^2^+3.0642P] where P=(Fo^2^+2Fc^2^)/3'
_refine_ls_weighting_scheme calc
_refine_ls_wR_factor_gt 0.1860
_refine_ls_wR_factor_ref 0.2050
_reflns_number_gt 4435
_reflns_number_total 5683
_reflns_threshold_expression >2sigma(I)
_cod_data_source_file ic0624017-file006.cif
_cod_data_source_block kpl462
_cod_database_code 4307886

loop_
_symmetry_equiv_pos_as_xyz
'x, y, z'
'-x+1/2, y+1/2, -z+1/2'
'-x, -y, -z'
'x-1/2, -y-1/2, z-1/2'

loop_
_atom_site_label
_atom_site_type_symbol
_atom_site_fract_x
_atom_site_fract_y
_atom_site_fract_z
_atom_site_U_iso_or_equiv
_atom_site_adp_type
_atom_site_occupancy
_atom_site_symmetry_multiplicity
_atom_site_calc_flag
_atom_site_refinement_flags
_atom_site_disorder_assembly
_atom_site_disorder_group
Fe1 Fe 0.24452(4) 0.26770(4) 0.60708(4) 0.01972(18) Uani 1 1 d . . .
N11 N 0.1930(3) 0.3543(2) 0.4896(2) 0.0236(6) Uani 1 1 d . . .
N12 N 0.1589(2) 0.3189(2) 0.4017(2) 0.0234(6) Uani 1 1 d . . .
C13 C 0.1567(3) 0.3838(3) 0.3321(3) 0.0275(8) Uani 1 1 d . . .
H13A H 0.1347 0.3749 0.2661 0.033 Uiso 1 1 calc R . .
C14 C 0.1922(3) 0.4655(3) 0.3736(3) 0.0304(8) Uani 1 1 d . . .
H14A H 0.2005 0.5239 0.3427 0.037 Uiso 1 1 calc R . .
C15 C 0.2133(3) 0.4445(3) 0.4702(3) 0.0273(8) Uani 1 1 d . . .
H15A H 0.2390 0.4882 0.5173 0.033 Uiso 1 1 calc R . .
C16 C 0.1119(3) 0.2256(3) 0.3929(3) 0.0268(8) Uani 1 1 d . . .
H16A H 0.0868 0.2161 0.3246 0.032 Uiso 1 1 calc R . .
H16B H 0.0481 0.2232 0.4329 0.032 Uiso 1 1 calc R . .
N21 N 0.2297(2) 0.1479(2) 0.5121(2) 0.0233(6) Uani 1 1 d . . .
C22 C 0.2896(3) 0.0749(2) 0.5456(3) 0.0265(8) Uani 1 1 d . . .
C23 C 0.3057(4) -0.0025(3) 0.4875(3) 0.0352(9) Uani 1 1 d . . .
H23A H 0.3489 -0.0529 0.5107 0.042 Uiso 1 1 calc R . .
C24 C 0.2576(4) -0.0047(3) 0.3951(3) 0.0413(11) Uani 1 1 d . . .
H24A H 0.2670 -0.0572 0.3547 0.050 Uiso 1 1 calc R . .
C25 C 0.1960(4) 0.0693(3) 0.3618(3) 0.0347(9) Uani 1 1 d . . .
H25A H 0.1620 0.0680 0.2989 0.042 Uiso 1 1 calc R . .
C26 C 0.1847(3) 0.1464(3) 0.4224(3) 0.0259(8) Uani 1 1 d . . .
N31 N 0.3087(2) 0.3624(2) 0.7151(2) 0.0220(6) Uani 1 1 d . . .
N32 N 0.3234(2) 0.3360(2) 0.8101(2) 0.0222(6) Uani 1 1 d . . .
C33 C 0.3791(3) 0.4011(3) 0.8623(3) 0.0274(8) Uani 1 1 d . . .
H33A H 0.3975 0.3979 0.9298 0.033 Uiso 1 1 calc R . .
C34 C 0.4043(3) 0.4723(3) 0.8015(3) 0.0285(8) Uani 1 1 d . . .
H34A H 0.4436 0.5273 0.8169 0.034 Uiso 1 1 calc R . .
C35 C 0.3592(3) 0.4454(3) 0.7116(3) 0.0280(8) Uani 1 1 d . . .
H35A H 0.3634 0.4815 0.6543 0.034 Uiso 1 1 calc R . .
C36 C 0.2818(3) 0.2480(3) 0.8447(3) 0.0260(8) Uani 1 1 d . . .
H36A H 0.2028 0.2482 0.8349 0.031 Uiso 1 1 calc R . .
H36B H 0.2989 0.2429 0.9152 0.031 Uiso 1 1 calc R . .
N41 N 0.3019(2) 0.1556(2) 0.6992(2) 0.0211(6) Uani 1 1 d . . .
C42 C 0.3260(3) 0.1637(2) 0.7946(3) 0.0219(7) Uani 1 1 d . . .
C43 C 0.3837(3) 0.0951(3) 0.8448(3) 0.0306(9) Uani 1 1 d . . .
H43A H 0.4009 0.1010 0.9122 0.037 Uiso 1 1 calc R . .
C44 C 0.4154(3) 0.0181(3) 0.7938(3) 0.0320(9) Uani 1 1 d . . .
H44A H 0.4561 -0.0292 0.8264 0.038 Uiso 1 1 calc R . .
C45 C 0.3888(3) 0.0084(3) 0.6956(3) 0.0325(9) Uani 1 1 d . . .
H45A H 0.4100 -0.0451 0.6609 0.039 Uiso 1 1 calc R . .
C46 C 0.3304(3) 0.0791(3) 0.6494(3) 0.0257(8) Uani 1 1 d . . .
S1 S 0.51476(7) 0.25012(6) 0.55821(7) 0.0213(2) Uani 1 1 d . . .
O1 O 0.4043(2) 0.27842(19) 0.5425(2) 0.0280(6) Uani 1 1 d . . .
O2 O 0.5440(3) 0.2274(3) 0.6569(3) 0.0582(11) Uani 1 1 d . . .
O3 O 0.5522(3) 0.1889(2) 0.4842(3) 0.0508(9) Uani 1 1 d . . .
C1 C 0.5885(3) 0.3568(3) 0.5378(3) 0.0309(8) Uani 1 1 d . . .
F1 F 0.69322(18) 0.34246(19) 0.5453(2) 0.0459(7) Uani 1 1 d . . .
F2 F 0.5663(2) 0.4221(2) 0.6018(3) 0.0646(10) Uani 1 1 d . . .
F3 F 0.5656(3) 0.3919(2) 0.4509(2) 0.0659(10) Uani 1 1 d . . .
S2 S -0.01914(7) 0.25190(6) 0.62848(7) 0.0202(2) Uani 1 1 d . . .
O4 O 0.0910(2) 0.2630(2) 0.6673(2) 0.0312(7) Uani 1 1 d . . .
O5 O -0.0577(2) 0.3303(2) 0.5735(2) 0.0403(8) Uani 1 1 d . . .
O6 O -0.0416(3) 0.1621(2) 0.5875(2) 0.0421(8) Uani 1 1 d . . .
C2 C -0.0941(3) 0.2545(3) 0.7388(3) 0.0309(9) Uani 1 1 d . . .
F4 F -0.1984(2) 0.2500(2) 0.7161(2) 0.0485(8) Uani 1 1 d . . .
F5 F -0.0680(2) 0.1855(2) 0.7965(2) 0.0564(8) Uani 1 1 d . . .
F6 F -0.0762(2) 0.3342(2) 0.7861(2) 0.0575(8) Uani 1 1 d . . .

loop_
_atom_site_aniso_label
_atom_site_aniso_U_11
_atom_site_aniso_U_22
_atom_site_aniso_U_33
_atom_site_aniso_U_23
_atom_site_aniso_U_13
_atom_site_aniso_U_12
Fe1 0.0191(3) 0.0244(3) 0.0157(3) -0.00075(18) 0.0007(2) 0.00067(18)
N11 0.0334(17) 0.0186(14) 0.0189(15) -0.0022(11) 0.0041(12) -0.0016(12)
N12 0.0252(15) 0.0271(16) 0.0178(14) -0.0008(12) 0.0021(12) 0.0002(12)
C13 0.0297(19) 0.034(2) 0.0191(18) 0.0045(15) 0.0014(14) 0.0020(16)
C14 0.036(2) 0.029(2) 0.027(2) 0.0069(15) -0.0015(16) -0.0001(16)
C15 0.035(2) 0.0205(17) 0.0266(19) -0.0022(14) -0.0012(15) 0.0029(15)
C16 0.0276(19) 0.034(2) 0.0187(17) -0.0017(15) 0.0005(14) -0.0101(16)
N21 0.0267(15) 0.0173(14) 0.0267(16) -0.0010(12) 0.0099(12) -0.0019(11)
C22 0.0300(19) 0.0196(17) 0.031(2) 0.0023(14) 0.0106(15) -0.0018(14)
C23 0.044(2) 0.0241(19) 0.038(2) -0.0005(17) 0.0160(19) 0.0032(17)
C24 0.062(3) 0.029(2) 0.034(2) -0.0113(17) 0.020(2) -0.002(2)
C25 0.045(2) 0.036(2) 0.024(2) -0.0104(17) 0.0104(17) -0.0089(18)
C26 0.0294(19) 0.0255(18) 0.0234(19) -0.0076(14) 0.0081(15) -0.0123(14)
N31 0.0251(15) 0.0213(14) 0.0200(15) 0.0049(12) 0.0054(12) 0.0016(12)
N32 0.0235(15) 0.0247(15) 0.0184(15) -0.0021(11) 0.0005(11) 0.0026(12)
C33 0.0243(18) 0.0297(19) 0.0278(19) -0.0101(15) -0.0027(15) 0.0071(15)
C34 0.0262(18) 0.0238(18) 0.035(2) -0.0091(15) -0.0049(15) 0.0026(14)
C35 0.0307(19) 0.0204(17) 0.033(2) -0.0005(15) 0.0030(16) 0.0016(14)
C36 0.028(2) 0.033(2) 0.0175(18) 0.0037(14) 0.0060(15) -0.0012(14)
N41 0.0176(14) 0.0198(14) 0.0263(16) 0.0004(12) 0.0061(11) 0.0000(11)
C42 0.0190(16) 0.0190(16) 0.0278(19) 0.0078(14) 0.0002(14) -0.0021(13)
C43 0.0287(19) 0.0279(19) 0.035(2) 0.0148(16) -0.0037(16) -0.0057(15)
C44 0.0252(19) 0.0262(19) 0.044(2) 0.0134(17) -0.0062(16) -0.0045(15)
C45 0.030(2) 0.0248(19) 0.042(2) 0.0061(17) 0.0030(17) 0.0012(15)
C46 0.0262(18) 0.0215(17) 0.030(2) 0.0027(14) 0.0070(15) -0.0026(14)
S1 0.0198(4) 0.0199(4) 0.0241(5) 0.0063(3) 0.0002(3) -0.0005(3)
O1 0.0234(13) 0.0328(15) 0.0280(15) 0.0012(11) 0.0022(11) -0.0024(11)
O2 0.044(2) 0.085(3) 0.044(2) 0.0378(19) -0.0139(16) -0.0140(18)
O3 0.0441(18) 0.0301(17) 0.079(3) -0.0189(16) 0.0108(17) 0.0049(14)
C1 0.0280(19) 0.030(2) 0.036(2) 0.0006(16) 0.0073(16) -0.0023(15)
F1 0.0251(12) 0.0476(16) 0.0654(19) -0.0081(13) 0.0072(12) -0.0066(11)
F2 0.0520(17) 0.0462(17) 0.098(3) -0.0403(17) 0.0276(16) -0.0137(14)
F3 0.069(2) 0.068(2) 0.0593(19) 0.0382(17) -0.0154(16) -0.0286(17)
S2 0.0193(4) 0.0255(5) 0.0160(4) 0.0007(3) 0.0017(3) -0.0001(3)
O4 0.0188(13) 0.0513(18) 0.0237(15) 0.0014(12) 0.0036(11) 0.0000(11)
O5 0.0363(16) 0.0440(18) 0.0412(18) 0.0232(14) 0.0075(13) 0.0086(13)
O6 0.0516(19) 0.0353(17) 0.0398(18) -0.0148(14) 0.0071(14) -0.0082(14)
C2 0.0231(19) 0.046(2) 0.023(2) 0.0002(16) 0.0051(16) -0.0009(16)
F4 0.0193(12) 0.086(2) 0.0410(17) 0.0091(13) 0.0073(11) -0.0035(11)
F5 0.0599(18) 0.077(2) 0.0335(15) 0.0286(15) 0.0103(13) 0.0056(16)
F6 0.0528(17) 0.075(2) 0.0465(17) -0.0305(15) 0.0187(13) -0.0055(15)

loop_
_atom_type_symbol
_atom_type_description
_atom_type_scat_dispersion_real
_atom_type_scat_dispersion_imag
_atom_type_scat_source
C C 0.0033 0.0016 'International Tables Vol C Tables 4.2.6.8 and 6.1.1.4'
H H 0.0000 0.0000 'International Tables Vol C Tables 4.2.6.8 and 6.1.1.4'
N N 0.0061 0.0033 'International Tables Vol C Tables 4.2.6.8 and 6.1.1.4'
O O 0.0106 0.0060 'International Tables Vol C Tables 4.2.6.8 and 6.1.1.4'
F F 0.0171 0.0103 'International Tables Vol C Tables 4.2.6.8 and 6.1.1.4'
S S 0.1246 0.1234 'International Tables Vol C Tables 4.2.6.8 and 6.1.1.4'
Fe Fe 0.3463 0.8444 'International Tables Vol C Tables 4.2.6.8 and 6.1.1.4'

loop_
_geom_angle_atom_site_label_1
_geom_angle_atom_site_label_2
_geom_angle_atom_site_label_3
_geom_angle
_geom_angle_site_symmetry_1
_geom_angle_site_symmetry_3
_geom_angle_publ_flag
N11 Fe1 O4 94.01(12) . . ?
N11 Fe1 N31 104.49(12) . . ?
O4 Fe1 N31 93.67(11) . . ?
N11 Fe1 N41 166.24(11) . . ?
O4 Fe1 N41 91.57(11) . . ?
N31 Fe1 N41 87.67(12) . . ?
N11 Fe1 N21 89.36(12) . . ?
O4 Fe1 N21 99.04(11) . . ?
N31 Fe1 N21 160.52(12) . . ?
N41 Fe1 N21 77.34(12) . . ?
N11 Fe1 O1 84.23(11) . . ?
O4 Fe1 O1 177.76(11) . . ?
N31 Fe1 O1 85.46(11) . . ?
N41 Fe1 O1 90.45(10) . . ?
N21 Fe1 O1 82.33(11) . . ?
C15 N11 N12 103.7(3) . . ?
C15 N11 Fe1 131.5(3) . . ?
N12 N11 Fe1 122.1(2) . . ?
C13 N12 N11 111.9(3) . . ?
C13 N12 C16 125.6(3) . . ?
N11 N12 C16 121.6(3) . . ?
N12 C13 C14 107.5(3) . . ?
N12 C13 H13A 126.2 . . ?
C14 C13 H13A 126.2 . . ?
C13 C14 C15 105.1(3) . . ?
C13 C14 H14A 127.4 . . ?
C15 C14 H14A 127.4 . . ?
N11 C15 C14 111.8(3) . . ?
N11 C15 H15A 124.1 . . ?
C14 C15 H15A 124.1 . . ?
N12 C16 C26 115.8(3) . . ?
N12 C16 H16A 108.3 . . ?
C26 C16 H16A 108.3 . . ?
N12 C16 H16B 108.3 . . ?
C26 C16 H16B 108.3 . . ?
H16A C16 H16B 107.4 . . ?
C26 N21 C22 120.3(3) . . ?
C26 N21 Fe1 126.5(2) . . ?
C22 N21 Fe1 112.2(2) . . ?
N21 C22 C23 120.9(4) . . ?
N21 C22 C46 116.9(3) . . ?
C23 C22 C46 122.1(4) . . ?
C24 C23 C22 118.7(4) . . ?
C24 C23 H23A 120.6 . . ?
C22 C23 H23A 120.6 . . ?
C25 C24 C23 120.1(4) . . ?
C25 C24 H24A 119.9 . . ?
C23 C24 H24A 119.9 . . ?
C24 C25 C26 118.7(4) . . ?
C24 C25 H25A 120.6 . . ?
C26 C25 H25A 120.6 . . ?
N21 C26 C25 121.2(4) . . ?
N21 C26 C16 117.6(3) . . ?
C25 C26 C16 120.9(4) . . ?
C35 N31 N32 103.6(3) . . ?
C35 N31 Fe1 134.1(3) . . ?
N32 N31 Fe1 121.3(2) . . ?
C33 N32 N31 111.2(3) . . ?
C33 N32 C36 127.4(3) . . ?
N31 N32 C36 121.3(3) . . ?
N32 C33 C34 108.4(3) . . ?
N32 C33 H33A 125.8 . . ?
C34 C33 H33A 125.8 . . ?
C33 C34 C35 104.1(3) . . ?
C33 C34 H34A 127.9 . . ?
C35 C34 H34A 127.9 . . ?
N31 C35 C34 112.6(4) . . ?
N31 C35 H35A 123.7 . . ?
C34 C35 H35A 123.7 . . ?
N32 C36 C42 113.8(3) . . ?
N32 C36 H36A 108.8 . . ?
C42 C36 H36A 108.8 . . ?
N32 C36 H36B 108.8 . . ?
C42 C36 H36B 108.8 . . ?
H36A C36 H36B 107.7 . . ?
C42 N41 C46 121.1(3) . . ?
C42 N41 Fe1 124.7(2) . . ?
C46 N41 Fe1 113.3(2) . . ?
N41 C42 C43 121.1(3) . . ?
N41 C42 C36 116.5(3) . . ?
C43 C42 C36 122.2(4) . . ?
C44 C43 C42 118.0(4) . . ?
C44 C43 H43A 121.0 . . ?
C42 C43 H43A 121.0 . . ?
C43 C44 C45 121.1(4) . . ?
C43 C44 H44A 119.4 . . ?
C45 C44 H44A 119.4 . . ?
C46 C45 C44 118.3(4) . . ?
C46 C45 H45A 120.9 . . ?
C44 C45 H45A 120.9 . . ?
N41 C46 C45 120.3(4) . . ?
N41 C46 C22 115.6(3) . . ?
C45 C46 C22 123.9(4) . . ?
O2 S1 O3 117.3(3) . . ?
O2 S1 O1 114.1(2) . . ?
O3 S1 O1 113.76(19) . . ?
O2 S1 C1 103.4(2) . . ?
O3 S1 C1 102.8(2) . . ?
O1 S1 C1 103.07(17) . . ?
S1 O1 Fe1 141.87(17) . . ?
F3 C1 F1 107.6(3) . . ?
F3 C1 F2 107.0(4) . . ?
F1 C1 F2 107.1(3) . . ?
F3 C1 S1 111.8(3) . . ?
F1 C1 S1 111.2(3) . . ?
F2 C1 S1 111.8(3) . . ?
O5 S2 O6 116.4(2) . . ?
O5 S2 O4 113.41(18) . . ?
O6 S2 O4 114.07(19) . . ?
O5 S2 C2 104.72(19) . . ?
O6 S2 C2 104.45(19) . . ?
O4 S2 C2 101.66(19) . . ?
S2 O4 Fe1 135.31(18) . . ?
F5 C2 F4 108.8(3) . . ?
F5 C2 F6 108.8(4) . . ?
F4 C2 F6 107.4(3) . . ?
F5 C2 S2 111.7(3) . . ?
F4 C2 S2 109.7(3) . . ?
F6 C2 S2 110.3(3) . . ?

loop_
_geom_bond_atom_site_label_1
_geom_bond_atom_site_label_2
_geom_bond_distance
_geom_bond_site_symmetry_2
_geom_bond_publ_flag
Fe1 N11 2.122(3) . ?
Fe1 O4 2.125(3) . ?
Fe1 N31 2.147(3) . ?
Fe1 N41 2.155(3) . ?
Fe1 N21 2.167(3) . ?
Fe1 O1 2.229(3) . ?
N11 C15 1.349(5) . ?
N11 N12 1.366(4) . ?
N12 C13 1.339(5) . ?
N12 C16 1.466(5) . ?
C13 C14 1.371(6) . ?
C13 H13A 0.9500 . ?
C14 C15 1.381(5) . ?
C14 H14A 0.9500 . ?
C15 H15A 0.9500 . ?
C16 C26 1.503(6) . ?
C16 H16A 0.9900 . ?
C16 H16B 0.9900 . ?
N21 C26 1.338(5) . ?
N21 C22 1.358(5) . ?
C22 C23 1.390(5) . ?
C22 C46 1.501(5) . ?
C23 C24 1.387(6) . ?
C23 H23A 0.9500 . ?
C24 C25 1.379(7) . ?
C24 H24A 0.9500 . ?
C25 C26 1.398(5) . ?
C25 H25A 0.9500 . ?
N31 C35 1.351(5) . ?
N31 N32 1.371(4) . ?
N32 C33 1.355(5) . ?
N32 C36 1.455(5) . ?
C33 C34 1.370(6) . ?
C33 H33A 0.9500 . ?
C34 C35 1.394(6) . ?
C34 H34A 0.9500 . ?
C35 H35A 0.9500 . ?
C36 C42 1.512(5) . ?
C36 H36A 0.9900 . ?
C36 H36B 0.9900 . ?
N41 C42 1.343(5) . ?
N41 C46 1.354(5) . ?
C42 C43 1.388(5) . ?
C43 C44 1.380(6) . ?
C43 H43A 0.9500 . ?
C44 C45 1.388(6) . ?
C44 H44A 0.9500 . ?
C45 C46 1.388(5) . ?
C45 H45A 0.9500 . ?
S1 O2 1.433(4) . ?
S1 O3 1.442(3) . ?
S1 O1 1.446(3) . ?
S1 C1 1.817(4) . ?
C1 F3 1.321(5) . ?
C1 F1 1.325(5) . ?
C1 F2 1.326(5) . ?
S2 O5 1.430(3) . ?
S2 O6 1.431(3) . ?
S2 O4 1.463(3) . ?
S2 C2 1.824(4) . ?
C2 F5 1.305(5) . ?
C2 F4 1.328(5) . ?
C2 F6 1.333(5) . ?
